data_4034907
loop_
_publ_author_name
'Castoldi, Laura'
'Ielo, Laura'
'Holzer, Wolfgang'
'Giester, Gerald'
'Roller, Alexander'
'Pace, Vittorio'

_publ_section_title
;
 \a-Arylamino Diazoketones: Diazomethane-Loading Controlled Synthesis,
 Spectroscopic Investigations, and Structural X-ray Analysis.
;
_journal_issue 8
_journal_name_full 'The Journal of organic chemistry'
_journal_page_first 4336
_journal_page_last 4347
_journal_paper_doi 10.1021/acs.joc.7b03134
_journal_volume 83
_journal_year 2018
_chemical_formula_moiety 'C16 H15 N3 O3 S'
_chemical_formula_sum 'C16 H15 N3 O3 S'
_chemical_formula_weight 329.37
_chemical_name_systematic N-(3-diazo-2-oxopropyl)-4-methyl-N-phenylbenzenesulfonamide
_space_group_crystal_system orthorhombic
_space_group_IT_number 29
_space_group_name_Hall 'P 2c -2ac'
_space_group_name_H-M_alt 'P c a 21'
_atom_sites_solution_hydrogens geom
_atom_sites_solution_primary direct
_audit_creation_date 2017-12-07
_audit_creation_method
;
Olex2 1.2
(compiled 2017.08.10 svn.r3458 for OlexSys, GUI svn.r5381)
;
_cell_angle_alpha 90
_cell_angle_beta 90
_cell_angle_gamma 90
_cell_formula_units_Z 8
_cell_length_a 27.520(6)
_cell_length_b 5.4702(11)
_cell_length_c 21.104(4)
_cell_measurement_reflns_used 1010
_cell_measurement_temperature 200.0
_cell_measurement_theta_max 20
_cell_measurement_theta_min 2
_cell_volume 3177.0(11)
_computing_cell_refinement 'Enraf Nonius software'
_computing_data_collection 'Enraf Nonius software'
_computing_data_reduction 'Enraf Nonius software'
_computing_molecular_graphics 'Olex2 (Dolomanov et al., 2009)'
_computing_publication_material 'Olex2 (Dolomanov et al., 2009)'
_computing_structure_refinement 'ShelXL (Sheldrick, 2015)'
_computing_structure_solution 'ShelXS (Sheldrick, 2008)'
_diffrn_ambient_temperature 200.0
_diffrn_measured_fraction_theta_full 0.997
_diffrn_measured_fraction_theta_max 0.997
_diffrn_measurement_device_type 'Enraf Nonius KappaCCD'
_diffrn_measurement_method '\f and \w scans'
_diffrn_radiation_monochromator graphite
_diffrn_radiation_probe x-ray
_diffrn_radiation_type MoK\a
_diffrn_radiation_wavelength 0.71073
_diffrn_reflns_av_R_equivalents 0.1596
_diffrn_reflns_av_unetI/netI 0.1213
_diffrn_reflns_Laue_measured_fraction_full 0.997
_diffrn_reflns_Laue_measured_fraction_max 0.997
_diffrn_reflns_limit_h_max 35
_diffrn_reflns_limit_h_min -35
_diffrn_reflns_limit_k_max 7
_diffrn_reflns_limit_k_min -7
_diffrn_reflns_limit_l_max 27
_diffrn_reflns_limit_l_min -27
_diffrn_reflns_number 26140
_diffrn_reflns_point_group_measured_fraction_full 0.998
_diffrn_reflns_point_group_measured_fraction_max 0.997
_diffrn_reflns_theta_full 25.242
_diffrn_reflns_theta_max 27.482
_diffrn_reflns_theta_min 3.535
_diffrn_source "'sealed xray tube'"
_diffrn_source_type 'Siemens KFF Mo'
_exptl_absorpt_coefficient_mu 0.222
_exptl_absorpt_correction_type none
_exptl_crystal_colour 'clear light yellow'
_exptl_crystal_colour_lustre clear
_exptl_crystal_colour_modifier light
_exptl_crystal_colour_primary yellow
_exptl_crystal_density_diffrn 1.377
_exptl_crystal_description block
_exptl_crystal_F_000 1376
_exptl_crystal_size_max 0.2
_exptl_crystal_size_mid 0.1
_exptl_crystal_size_min 0.04
_refine_diff_density_max 0.305
_refine_diff_density_min -0.292
_refine_diff_density_rms 0.055
_refine_ls_abs_structure_details
;
 Refined as an inversion twin.
;
_refine_ls_abs_structure_Flack 0.57(11)
_refine_ls_extinction_method none
_refine_ls_goodness_of_fit_ref 1.012
_refine_ls_hydrogen_treatment constr
_refine_ls_matrix_type full
_refine_ls_number_parameters 418
_refine_ls_number_reflns 7243
_refine_ls_number_restraints 1
_refine_ls_restrained_S_all 1.012
_refine_ls_R_factor_all 0.1530
_refine_ls_R_factor_gt 0.0613
_refine_ls_shift/su_max 0.000
_refine_ls_shift/su_mean 0.000
_refine_ls_structure_factor_coef Fsqd
_refine_ls_weighting_details
;
 w=1/[\s^2^(Fo^2^)+(0.0442P)^2^+0.1783P]
 where P=(Fo^2^+2Fc^2^)/3
;
_refine_ls_weighting_scheme calc
_refine_ls_wR_factor_gt 0.0930
_refine_ls_wR_factor_ref 0.1144
_reflns_Friedel_coverage 0.946
_reflns_Friedel_fraction_full 0.998
_reflns_Friedel_fraction_max 0.997
_reflns_number_gt 3889
_reflns_number_total 7243
_reflns_threshold_expression 'I > 2\s(I)'
_cod_data_source_file jo7b03134_si_003.cif
_cod_data_source_block lcpk89orthofinal
_cod_original_cell_volume 3177.1(11)
_cod_database_code 4034907
_shelxl_version_number 2013-2
_shelx_space_group_comment
;
The symmetry employed for this shelxl refinement is uniquely defined
by the following loop, which should always be used as a source of
symmetry information in preference to the above space-group names.
They are only intended as comments.
;
_shelx_estimated_absorpt_t_max 0.991
_shelx_estimated_absorpt_t_min 0.957

loop_
_space_group_symop_operation_xyz
'x, y, z'
'-x, -y, z+1/2'
'x+1/2, -y, z'
'-x+1/2, y, z+1/2'

loop_
_atom_site_label
_atom_site_type_symbol
_atom_site_fract_x
_atom_site_fract_y
_atom_site_fract_z
_atom_site_U_iso_or_equiv
_atom_site_adp_type
_atom_site_occupancy
_atom_site_site_symmetry_order
_atom_site_calc_flag
_atom_site_refinement_flags_posn
S1 S 0.72078(5) 0.1118(3) 0.31712(7) 0.0356(4) Uani 1 1 d .
O1 O 0.75669(13) -0.0723(6) 0.3057(2) 0.0403(10) Uani 1 1 d .
O2 O 0.67069(12) 0.0460(6) 0.3276(2) 0.0399(12) Uani 1 1 d .
O3 O 0.68050(16) 0.5891(8) 0.5075(2) 0.0513(12) Uani 1 1 d .
N1 N 0.73791(16) 0.2545(8) 0.3822(2) 0.0336(11) Uani 1 1 d .
N2 N 0.66575(19) 0.1306(9) 0.5510(3) 0.0477(14) Uani 1 1 d .
N3 N 0.6483(2) 0.1070(12) 0.5987(3) 0.073(2) Uani 1 1 d .
C1 C 0.7206(2) 0.8314(12) 0.0989(3) 0.065(2) Uani 1 1 d .
H1A H 0.7497 0.8087 0.0728 0.098 Uiso 1 1 calc GR
H1B H 0.7197 0.9993 0.1151 0.098 Uiso 1 1 calc GR
H1C H 0.6915 0.8009 0.0732 0.098 Uiso 1 1 calc GR
C2 C 0.7217(2) 0.6535(10) 0.1542(3) 0.0401(16) Uani 1 1 d .
C3 C 0.7605(2) 0.5009(11) 0.1641(4) 0.0454(19) Uani 1 1 d .
H3 H 0.7875 0.5082 0.1361 0.054 Uiso 1 1 calc R
C4 C 0.7614(2) 0.3366(10) 0.2140(3) 0.0422(16) Uani 1 1 d .
H4 H 0.7887 0.2332 0.2204 0.051 Uiso 1 1 calc R
C5 C 0.7216(2) 0.3254(10) 0.2545(3) 0.0338(15) Uani 1 1 d .
C6 C 0.6826(2) 0.4782(11) 0.2456(3) 0.0382(17) Uani 1 1 d .
H6 H 0.6556 0.4710 0.2735 0.046 Uiso 1 1 calc R
C7 C 0.6829(2) 0.6426(11) 0.1957(3) 0.0412(16) Uani 1 1 d .
H7 H 0.6560 0.7495 0.1900 0.049 Uiso 1 1 calc R
C8 C 0.8191(2) 0.4473(10) 0.3767(3) 0.0406(16) Uani 1 1 d .
H8 H 0.8061 0.5755 0.3515 0.049 Uiso 1 1 calc R
C9 C 0.8680(2) 0.4459(11) 0.3925(3) 0.0409(17) Uani 1 1 d .
H9 H 0.8885 0.5738 0.3780 0.049 Uiso 1 1 calc R
C10 C 0.8873(2) 0.2597(11) 0.4294(3) 0.0432(16) Uani 1 1 d .
H10 H 0.9208 0.2595 0.4400 0.052 Uiso 1 1 calc R
C11 C 0.8574(2) 0.0752(12) 0.4504(3) 0.0428(17) Uani 1 1 d .
H11 H 0.8704 -0.0521 0.4760 0.051 Uiso 1 1 calc R
C12 C 0.8088(2) 0.0737(10) 0.4347(3) 0.0404(16) Uani 1 1 d .
H12 H 0.7885 -0.0556 0.4489 0.048 Uiso 1 1 calc R
C13 C 0.7893(2) 0.2606(10) 0.3980(2) 0.0337(14) Uani 1 1 d .
C14 C 0.7075(2) 0.4533(10) 0.4069(3) 0.0379(15) Uani 1 1 d .
H14A H 0.6785 0.4708 0.3795 0.045 Uiso 1 1 calc R
H14B H 0.7260 0.6083 0.4047 0.045 Uiso 1 1 calc R
C15 C 0.6909(2) 0.4123(11) 0.4749(3) 0.0353(15) Uani 1 1 d .
C16 C 0.6857(2) 0.1647(11) 0.4945(3) 0.0392(15) Uani 1 1 d .
H16 H 0.6959 0.0320 0.4687 0.047 Uiso 1 1 calc R
S1A S 0.53439(5) 0.4285(3) 0.35328(7) 0.0358(4) Uani 1 1 d .
O1A O 0.49803(13) 0.6105(6) 0.36446(19) 0.0401(11) Uani 1 1 d .
O2A O 0.58384(12) 0.4968(6) 0.3432(2) 0.0421(12) Uani 1 1 d .
O3A O 0.57455(16) -0.0186(8) 0.1579(2) 0.0546(13) Uani 1 1 d .
N1A N 0.51721(16) 0.2860(8) 0.2886(2) 0.0352(11) Uani 1 1 d .
N2A N 0.5848(2) 0.4554(9) 0.1207(3) 0.0499(14) Uani 1 1 d .
N3A N 0.5986(3) 0.4999(11) 0.0724(4) 0.074(2) Uani 1 1 d .
C1A C 0.5363(2) -0.2846(12) 0.5722(3) 0.066(2) Uani 1 1 d .
H1AA H 0.5086 -0.3970 0.5697 0.099 Uiso 1 1 calc GR
H1AB H 0.5346 -0.1924 0.6120 0.099 Uiso 1 1 calc GR
H1AC H 0.5666 -0.3781 0.5709 0.099 Uiso 1 1 calc GR
C2A C 0.5347(2) -0.1109(11) 0.5174(3) 0.0436(16) Uani 1 1 d .
C3A C 0.4952(2) 0.0478(12) 0.5084(4) 0.0484(19) Uani 1 1 d .
H3A H 0.4686 0.0437 0.5371 0.058 Uiso 1 1 calc R
C4A C 0.4945(2) 0.2108(11) 0.4579(3) 0.0437(16) Uani 1 1 d .
H4A H 0.4673 0.3156 0.4517 0.052 Uiso 1 1 calc R
C5A C 0.53343(19) 0.2195(9) 0.4167(3) 0.0306(14) Uani 1 1 d .
C6A C 0.5726(2) 0.0620(10) 0.4247(3) 0.0353(16) Uani 1 1 d .
H6A H 0.5994 0.0679 0.3963 0.042 Uiso 1 1 calc R
C7A C 0.5724(2) -0.1016(11) 0.4739(3) 0.0400(15) Uani 1 1 d .
H7A H 0.5989 -0.2119 0.4783 0.048 Uiso 1 1 calc R
C8A C 0.4386(2) 0.0719(10) 0.2941(3) 0.0404(16) Uani 1 1 d .
H8A H 0.4532 -0.0530 0.3190 0.049 Uiso 1 1 calc R
C9A C 0.3898(2) 0.0564(11) 0.2785(3) 0.0447(18) Uani 1 1 d .
H9A H 0.3710 -0.0783 0.2929 0.054 Uiso 1 1 calc R
C10A C 0.3685(2) 0.2362(11) 0.2422(3) 0.0423(16) Uani 1 1 d .
H10A H 0.3351 0.2253 0.2314 0.051 Uiso 1 1 calc R
C11A C 0.3957(2) 0.4314(11) 0.2216(3) 0.0439(17) Uani 1 1 d .
H11A H 0.3810 0.5558 0.1968 0.053 Uiso 1 1 calc R
C12A C 0.4454(2) 0.4480(10) 0.2371(3) 0.0381(15) Uani 1 1 d .
H12A H 0.4644 0.5814 0.2223 0.046 Uiso 1 1 calc R
C13A C 0.4660(2) 0.2673(9) 0.2739(2) 0.0325(13) Uani 1 1 d .
C14A C 0.5495(2) 0.0968(10) 0.2619(3) 0.0427(16) Uani 1 1 d .
H14C H 0.5326 -0.0630 0.2633 0.051 Uiso 1 1 calc R
H14D H 0.5790 0.0840 0.2887 0.051 Uiso 1 1 calc R
C15A C 0.5648(2) 0.1505(11) 0.1938(3) 0.0374(15) Uani 1 1 d .
C16A C 0.5682(2) 0.4014(11) 0.1771(3) 0.0419(15) Uani 1 1 d .
H16A H 0.5587 0.5260 0.2059 0.050 Uiso 1 1 calc R

loop_
_atom_site_aniso_label
_atom_site_aniso_U_11
_atom_site_aniso_U_22
_atom_site_aniso_U_33
_atom_site_aniso_U_23
_atom_site_aniso_U_13
_atom_site_aniso_U_12
S1 0.0329(8) 0.0333(8) 0.0405(10) 0.0009(8) 0.0006(8) 0.0010(7)
O1 0.035(2) 0.036(2) 0.050(3) -0.004(2) 0.001(2) 0.0090(19)
O2 0.027(2) 0.042(2) 0.051(4) 0.002(2) 0.002(2) -0.0047(17)
O3 0.067(3) 0.038(3) 0.049(3) -0.009(2) 0.001(2) 0.010(2)
N1 0.033(3) 0.029(3) 0.039(3) 0.001(2) 0.002(2) 0.004(2)
N2 0.049(3) 0.043(3) 0.051(4) -0.002(3) -0.003(3) -0.004(2)
N3 0.092(5) 0.077(5) 0.051(5) -0.001(4) 0.021(4) -0.011(4)
C1 0.062(5) 0.076(5) 0.057(5) 0.021(4) 0.000(4) -0.002(4)
C2 0.039(4) 0.043(4) 0.038(4) 0.007(3) -0.009(3) -0.007(3)
C3 0.040(4) 0.055(4) 0.042(5) 0.006(3) 0.004(4) -0.003(3)
C4 0.033(4) 0.047(4) 0.046(4) -0.003(3) 0.007(3) 0.005(3)
C5 0.036(4) 0.034(3) 0.031(4) -0.002(3) -0.002(3) 0.002(3)
C6 0.031(4) 0.045(4) 0.038(5) -0.003(3) -0.001(3) 0.003(3)
C7 0.033(4) 0.045(4) 0.046(4) 0.007(3) -0.010(3) 0.007(3)
C8 0.045(4) 0.036(4) 0.040(4) 0.007(3) 0.005(3) 0.000(3)
C9 0.039(4) 0.043(4) 0.041(5) -0.001(3) 0.007(3) -0.012(3)
C10 0.034(4) 0.049(4) 0.046(4) -0.005(3) -0.008(3) -0.003(3)
C11 0.035(4) 0.046(4) 0.048(5) 0.010(3) -0.005(3) 0.005(3)
C12 0.041(4) 0.035(3) 0.045(4) 0.011(3) 0.002(3) -0.008(3)
C13 0.037(4) 0.030(3) 0.035(3) 0.002(3) 0.003(3) 0.001(3)
C14 0.042(4) 0.039(4) 0.033(4) 0.007(3) 0.007(3) 0.004(3)
C15 0.033(3) 0.030(4) 0.043(4) -0.006(3) -0.004(3) 0.005(3)
C16 0.045(4) 0.038(4) 0.035(4) -0.004(3) 0.010(3) 0.006(3)
S1A 0.0346(9) 0.0350(8) 0.0379(10) 0.0013(8) -0.0003(8) 0.0015(7)
O1A 0.044(2) 0.033(2) 0.043(3) -0.003(2) -0.003(2) 0.0105(18)
O2A 0.032(2) 0.042(2) 0.052(4) 0.003(2) 0.006(2) -0.0021(17)
O3A 0.070(3) 0.040(3) 0.054(3) -0.010(2) 0.008(3) 0.007(2)
N1A 0.034(3) 0.037(3) 0.035(3) 0.001(2) -0.001(2) 0.013(2)
N2A 0.057(4) 0.051(3) 0.042(4) -0.007(3) 0.003(3) -0.008(3)
N3A 0.100(5) 0.079(4) 0.044(5) 0.003(3) 0.016(4) -0.005(4)
C1A 0.067(5) 0.079(5) 0.052(4) 0.019(4) 0.003(4) -0.001(4)
C2A 0.039(4) 0.049(4) 0.043(4) 0.007(3) -0.004(3) -0.006(3)
C3A 0.040(4) 0.064(5) 0.041(5) 0.003(4) 0.012(4) -0.003(3)
C4A 0.035(4) 0.054(4) 0.043(4) -0.001(4) -0.001(3) 0.008(3)
C5A 0.027(3) 0.031(3) 0.033(3) -0.005(3) 0.000(3) -0.002(3)
C6A 0.031(3) 0.042(4) 0.032(4) 0.002(3) -0.001(3) -0.004(3)
C7A 0.034(4) 0.045(4) 0.041(4) -0.003(3) -0.003(3) 0.013(3)
C8A 0.043(4) 0.033(3) 0.046(4) 0.003(3) -0.005(3) 0.009(3)
C9A 0.045(4) 0.034(4) 0.055(5) -0.002(3) -0.001(4) -0.003(3)
C10A 0.044(4) 0.041(4) 0.041(4) -0.005(3) -0.003(3) -0.002(3)
C11A 0.050(4) 0.048(4) 0.034(4) 0.000(3) -0.004(3) 0.014(3)
C12A 0.044(4) 0.035(3) 0.035(4) -0.002(3) 0.002(3) 0.006(3)
C13A 0.036(4) 0.029(3) 0.032(3) -0.001(3) -0.002(3) 0.010(3)
C14A 0.047(4) 0.034(3) 0.047(5) 0.000(3) -0.003(3) 0.014(3)
C15A 0.030(3) 0.040(4) 0.042(4) -0.002(3) -0.004(3) 0.000(3)
C16A 0.045(4) 0.047(4) 0.034(4) -0.008(3) 0.004(3) 0.002(3)

loop_
_atom_type_symbol
_atom_type_description
_atom_type_scat_dispersion_real
_atom_type_scat_dispersion_imag
_atom_type_scat_source
C C 0.0033 0.0016 'International Tables Vol C Tables 4.2.6.8 and 6.1.1.4'
H H 0.0000 0.0000 'International Tables Vol C Tables 4.2.6.8 and 6.1.1.4'
N N 0.0061 0.0033 'International Tables Vol C Tables 4.2.6.8 and 6.1.1.4'
O O 0.0106 0.0060 'International Tables Vol C Tables 4.2.6.8 and 6.1.1.4'
S S 0.1246 0.1234 'International Tables Vol C Tables 4.2.6.8 and 6.1.1.4'

loop_
_geom_angle_atom_site_label_1
_geom_angle_atom_site_label_2
_geom_angle_atom_site_label_3
_geom_angle
O1 S1 O2 120.7(2)
O1 S1 N1 106.1(2)
O1 S1 C5 109.3(3)
O2 S1 N1 105.3(3)
O2 S1 C5 107.0(3)
N1 S1 C5 107.9(2)
C13 N1 S1 118.6(3)
C13 N1 C14 117.2(4)
C14 N1 S1 118.9(4)
N3 N2 C16 178.3(7)
H1A C1 H1B 109.5
H1A C1 H1C 109.5
H1B C1 H1C 109.5
C2 C1 H1A 109.5
C2 C1 H1B 109.5
C2 C1 H1C 109.5
C3 C2 C1 121.6(6)
C3 C2 C7 118.5(6)
C7 C2 C1 119.9(5)
C2 C3 H3 119.2
C2 C3 C4 121.6(6)
C4 C3 H3 119.2
C3 C4 H4 120.5
C3 C4 C5 118.9(6)
C5 C4 H4 120.5
C4 C5 S1 120.0(4)
C6 C5 S1 119.7(5)
C6 C5 C4 120.3(6)
C5 C6 H6 120.2
C5 C6 C7 119.7(6)
C7 C6 H6 120.2
C2 C7 C6 121.0(6)
C2 C7 H7 119.5
C6 C7 H7 119.5
C9 C8 H8 120.2
C13 C8 H8 120.2
C13 C8 C9 119.5(5)
C8 C9 H9 119.7
C8 C9 C10 120.7(5)
C10 C9 H9 119.7
C9 C10 H10 120.3
C11 C10 C9 119.5(6)
C11 C10 H10 120.3
C10 C11 H11 119.8
C10 C11 C12 120.4(6)
C12 C11 H11 119.8
C11 C12 H12 119.9
C11 C12 C13 120.3(5)
C13 C12 H12 119.9
C8 C13 N1 121.3(5)
C8 C13 C12 119.7(5)
C12 C13 N1 119.0(5)
N1 C14 H14A 108.9
N1 C14 H14B 108.9
N1 C14 C15 113.3(5)
H14A C14 H14B 107.7
C15 C14 H14A 108.9
C15 C14 H14B 108.9
O3 C15 C14 119.0(6)
O3 C15 C16 124.5(6)
C16 C15 C14 116.4(5)
N2 C16 C15 115.9(5)
N2 C16 H16 122.1
C15 C16 H16 122.1
O1A S1A N1A 105.4(2)
O1A S1A C5A 108.4(3)
O2A S1A O1A 120.6(2)
O2A S1A N1A 106.0(3)
O2A S1A C5A 107.3(3)
N1A S1A C5A 108.7(2)
C13A N1A S1A 119.5(4)
C13A N1A C14A 117.1(4)
C14A N1A S1A 118.4(4)
N3A N2A C16A 179.3(8)
H1AA C1A H1AB 109.5
H1AA C1A H1AC 109.5
H1AB C1A H1AC 109.5
C2A C1A H1AA 109.5
C2A C1A H1AB 109.5
C2A C1A H1AC 109.5
C3A C2A C1A 121.3(6)
C7A C2A C1A 120.8(6)
C7A C2A C3A 117.9(6)
C2A C3A H3A 119.6
C4A C3A C2A 120.8(6)
C4A C3A H3A 119.6
C3A C4A H4A 120.2
C5A C4A C3A 119.6(5)
C5A C4A H4A 120.2
C4A C5A S1A 120.8(4)
C4A C5A C6A 120.3(5)
C6A C5A S1A 118.9(4)
C5A C6A H6A 120.2
C7A C6A C5A 119.5(6)
C7A C6A H6A 120.2
C2A C7A H7A 119.0
C6A C7A C2A 121.9(6)
C6A C7A H7A 119.0
C9A C8A H8A 119.8
C13A C8A H8A 119.8
C13A C8A C9A 120.3(5)
C8A C9A H9A 120.0
C10A C9A C8A 120.1(6)
C10A C9A H9A 120.0
C9A C10A H10A 120.0
C11A C10A C9A 119.9(6)
C11A C10A H10A 120.0
C10A C11A H11A 119.8
C10A C11A C12A 120.4(6)
C12A C11A H11A 119.8
C11A C12A H12A 120.6
C13A C12A C11A 118.9(6)
C13A C12A H12A 120.6
C8A C13A N1A 121.5(5)
C8A C13A C12A 120.4(5)
C12A C13A N1A 118.1(5)
N1A C14A H14C 109.0
N1A C14A H14D 109.0
N1A C14A C15A 112.9(5)
H14C C14A H14D 107.8
C15A C14A H14C 109.0
C15A C14A H14D 109.0
O3A C15A C14A 119.9(5)
O3A C15A C16A 124.1(6)
C16A C15A C14A 116.0(6)
N2A C16A C15A 117.8(6)
N2A C16A H16A 121.1
C15A C16A H16A 121.1

loop_
_geom_bond_atom_site_label_1
_geom_bond_atom_site_label_2
_geom_bond_distance
S1 O1 1.431(4)
S1 O2 1.442(4)
S1 N1 1.649(5)
S1 C5 1.764(6)
O3 C15 1.220(7)
N1 C13 1.453(7)
N1 C14 1.468(7)
N2 N3 1.123(7)
N2 C16 1.325(9)
C1 H1A 0.9800
C1 H1B 0.9800
C1 H1C 0.9800
C1 C2 1.519(8)
C2 C3 1.372(8)
C2 C7 1.384(8)
C3 H3 0.9500
C3 C4 1.384(9)
C4 H4 0.9500
C4 C5 1.390(7)
C5 C6 1.374(8)
C6 H6 0.9500
C6 C7 1.384(8)
C7 H7 0.9500
C8 H8 0.9500
C8 C9 1.386(8)
C8 C13 1.384(8)
C9 H9 0.9500
C9 C10 1.387(8)
C10 H10 0.9500
C10 C11 1.375(8)
C11 H11 0.9500
C11 C12 1.379(8)
C12 H12 0.9500
C12 C13 1.390(7)
C14 H14A 0.9900
C14 H14B 0.9900
C14 C15 1.523(8)
C15 C16 1.423(8)
C16 H16 0.9500
S1A O1A 1.431(4)
S1A O2A 1.427(4)
S1A N1A 1.642(5)
S1A C5A 1.761(6)
O3A C15A 1.226(7)
N1A C13A 1.446(7)
N1A C14A 1.476(7)
N2A N3A 1.113(8)
N2A C16A 1.310(8)
C1A H1AA 0.9800
C1A H1AB 0.9800
C1A H1AC 0.9800
C1A C2A 1.498(8)
C2A C3A 1.404(8)
C2A C7A 1.387(8)
C3A H3A 0.9500
C3A C4A 1.390(9)
C4A H4A 0.9500
C4A C5A 1.381(8)
C5A C6A 1.391(7)
C6A H6A 0.9500
C6A C7A 1.370(9)
C7A H7A 0.9500
C8A H8A 0.9500
C8A C9A 1.386(8)
C8A C13A 1.377(7)
C9A H9A 0.9500
C9A C10A 1.377(8)
C10A H10A 0.9500
C10A C11A 1.375(8)
C11A H11A 0.9500
C11A C12A 1.409(8)
C12A H12A 0.9500
C12A C13A 1.379(8)
C14A H14C 0.9900
C14A H14D 0.9900
C14A C15A 1.527(8)
C15A C16A 1.420(8)
C16A H16A 0.9500

loop_
_twin_individual_id
_twin_individual_mass_fraction_refined
1 0.43(11)
2 0.57(11)
